data_4134349
loop_
_publ_author_name
'Schmitt, Tanja'
'Bourelle, Sean'
'Tye, Nathaniel'
'Soavi, Giancarlo'
'Bond, Andrew D.'
'Feldmann, Sascha'
'Traore, Boubacar'
'Katan, Claudine'
'Even, Jacky'
'Dutton, Si\^an E'
'Deschler, Felix'

_publ_section_title
;
 Control of crystal symmetry breaking with halogen substituted
 benzylammonium in layered hybrid metal-halide perovskites.
;
_journal_name_full 'Journal of the American Chemical Society'
_journal_paper_doi 10.1021/jacs.9b11809
_journal_year 2020
_chemical_absolute_configuration ad
_chemical_formula_moiety '2(C7 H9 Cl N +), I4 Pb 2-'
_chemical_formula_sum 'C14 H18 Cl2 I4 N2 Pb'
_chemical_formula_weight 999.99
_space_group_crystal_system monoclinic
_space_group_IT_number 4
_space_group_name_Hall 'P 2yb'
_space_group_name_H-M_alt 'P 1 21 1'
_atom_sites_solution_hydrogens geom
_atom_sites_solution_primary dual
_atom_sites_solution_secondary difmap
_audit_creation_method SHELXL-2018/1
_cell_angle_alpha 90
_cell_angle_beta 95.723(2)
_cell_angle_gamma 90
_cell_formula_units_Z 2
_cell_length_a 8.6180(3)
_cell_length_b 8.9275(3)
_cell_length_c 15.8350(5)
_cell_measurement_reflns_used 7969
_cell_measurement_temperature 180(2)
_cell_measurement_theta_max 66.73
_cell_measurement_theta_min 2.80
_cell_volume 1212.23(7)
_computing_cell_refinement 'SAINT (Bruker, 2016)'
_computing_data_collection 'APEX3 (Bruker, 2016)'
_computing_data_reduction SAINT
_computing_molecular_graphics 'Mercury (Macrae et al., 2008)'
_computing_publication_material SHELXL
_computing_structure_refinement 'SHELXL (Sheldrick, 2015)'
_computing_structure_solution 'SHELXT (Sheldrick, 2015)'
_diffrn_ambient_temperature 180(2)
_diffrn_measured_fraction_theta_full 0.999
_diffrn_measured_fraction_theta_max 0.999
_diffrn_measurement_device_type 'Bruker D8-QUEST PHOTON-100'
_diffrn_measurement_method '\w and \f-scans'
_diffrn_radiation_type CuK\a
_diffrn_radiation_wavelength 1.54178
_diffrn_reflns_av_R_equivalents 0.0689
_diffrn_reflns_av_unetI/netI 0.0675
_diffrn_reflns_Laue_measured_fraction_full 0.999
_diffrn_reflns_Laue_measured_fraction_max 0.999
_diffrn_reflns_limit_h_max 10
_diffrn_reflns_limit_h_min -10
_diffrn_reflns_limit_k_max 10
_diffrn_reflns_limit_k_min -10
_diffrn_reflns_limit_l_max 18
_diffrn_reflns_limit_l_min -18
_diffrn_reflns_number 13967
_diffrn_reflns_point_group_measured_fraction_full 0.995
_diffrn_reflns_point_group_measured_fraction_max 0.995
_diffrn_reflns_theta_full 66.906
_diffrn_reflns_theta_max 66.906
_diffrn_reflns_theta_min 2.804
_diffrn_source 'Incoatec I\mS Cu microsource'
_exptl_absorpt_coefficient_mu 55.550
_exptl_absorpt_correction_T_max 0.7528
_exptl_absorpt_correction_T_min 0.3383
_exptl_absorpt_correction_type multi-scan
_exptl_absorpt_process_details 'SADABS (Bruker, 2014)'
_exptl_crystal_colour orange
_exptl_crystal_density_diffrn 2.740
_exptl_crystal_description lath
_exptl_crystal_F_000 888
_exptl_crystal_size_max 0.180
_exptl_crystal_size_mid 0.060
_exptl_crystal_size_min 0.010
_refine_diff_density_max 5.382
_refine_diff_density_min -2.521
_refine_diff_density_rms 0.444
_refine_ls_abs_structure_details
;
Flack x determined using 1543 quotients [(I+)-(I-)]/[(I+)+(I-)]
(Parsons, Flack and Wagner, Acta Cryst. B69 (2013) 249-259).
;
_refine_ls_abs_structure_Flack 0.02(4)
_refine_ls_extinction_method none
_refine_ls_goodness_of_fit_ref 1.033
_refine_ls_hydrogen_treatment constr
_refine_ls_matrix_type full
_refine_ls_number_parameters 186
_refine_ls_number_reflns 4305
_refine_ls_number_restraints 97
_refine_ls_restrained_S_all 1.023
_refine_ls_R_factor_all 0.0781
_refine_ls_R_factor_gt 0.0698
_refine_ls_shift/su_max 0.000
_refine_ls_shift/su_mean 0.000
_refine_ls_structure_factor_coef Fsqd
_refine_ls_weighting_details 'w=1/[\s^2^(Fo^2^)+(0.1655P)^2^+0.2545P] where P=(Fo^2^+2Fc^2^)/3'
_refine_ls_weighting_scheme calc
_refine_ls_wR_factor_gt 0.2005
_refine_ls_wR_factor_ref 0.2107
_reflns_Friedel_coverage 0.861
_reflns_Friedel_fraction_full 0.991
_reflns_Friedel_fraction_max 0.991
_reflns_number_gt 3791
_reflns_number_total 4305
_reflns_threshold_expression 'I > 2\s(I)'
_cod_data_source_file ja9b11809_si_004.cif
_cod_data_source_block chlorobenzylammonium_180K
_cod_original_sg_symbol_H-M 'P 21'
_cod_database_code 4134349
_cambridge_user_name 'Tanja Schmitt'
_cambridge_user_crsid trs49
_cambridge_supervisor_name 'Sian Dutton'
_cambridge_supervisor_crsid sed33
_cambridge_crystallographer_name 'Andrew Bond'
_cambridge_crystallographer_crsid adb29
_cambridge_data_id AB_B1_0021
_shelx_space_group_comment
;
The symmetry employed for this shelxl refinement is uniquely defined
by the following loop, which should always be used as a source of
symmetry information in preference to the above space-group names.
They are only intended as comments.
;
_shelx_estimated_absorpt_t_min 0.036
_shelx_estimated_absorpt_t_max 0.607

loop_
_space_group_symop_operation_xyz
'x, y, z'
'-x, y+1/2, -z'

loop_
_atom_site_label
_atom_site_type_symbol
_atom_site_fract_x
_atom_site_fract_y
_atom_site_fract_z
_atom_site_U_iso_or_equiv
_atom_site_adp_type
_atom_site_occupancy
_atom_site_site_symmetry_order
_atom_site_calc_flag
_atom_site_refinement_flags_posn
_atom_site_refinement_flags_adp
_atom_site_refinement_flags_occupancy
_atom_site_disorder_assembly
_atom_site_disorder_group
Pb1 Pb 0.24766(14) -0.0566(2) -0.00072(8) 0.0199(3) Uani 1 1 d . . . . .
I1 I 0.2648(2) -0.0946(3) 0.20398(12) 0.0275(6) Uani 1 1 d . . . . .
I2 I 0.2185(2) -0.0257(3) -0.19947(12) 0.0291(6) Uani 1 1 d . . . . .
I3 I 0.4441(2) 0.2469(2) 0.00830(13) 0.0290(6) Uani 1 1 d . . . . .
I4 I -0.0553(2) 0.1384(2) 0.01329(13) 0.0295(6) Uani 1 1 d . . . . .
Cl1 Cl 0.9707(11) 0.0179(13) 0.5807(5) 0.049(2) Uani 1 1 d . . . . .
N1 N 0.849(3) -0.136(5) 0.1675(17) 0.036(8) Uani 1 1 d . U . . .
H1A H 0.824712 -0.132773 0.110255 0.055 Uiso 1 1 calc R U . . .
H1B H 0.834044 -0.230119 0.186716 0.055 Uiso 1 1 calc R U . . .
H1C H 0.950622 -0.109093 0.180172 0.055 Uiso 1 1 calc R U . . .
C1 C 0.794(2) -0.019(2) 0.3039(8) 0.024(6) Uani 1 1 d G U . . .
C2 C 0.739(2) -0.117(2) 0.3622(11) 0.036(7) Uani 1 1 d G U . . .
H2 H 0.665091 -0.191480 0.343631 0.043 Uiso 1 1 calc R U . . .
C3 C 0.793(2) -0.106(2) 0.4477(10) 0.035(7) Uani 1 1 d G U . . .
H3 H 0.755622 -0.172995 0.487558 0.042 Uiso 1 1 calc R U . . .
C4 C 0.902(2) 0.003(2) 0.4749(8) 0.037(7) Uani 1 1 d G U . . .
C5 C 0.957(2) 0.102(2) 0.4166(12) 0.027(6) Uani 1 1 d G U . . .
H5 H 1.030843 0.176240 0.435176 0.032 Uiso 1 1 calc R U . . .
C6 C 0.903(2) 0.091(2) 0.3311(10) 0.035(8) Uani 1 1 d G U . . .
H6 H 0.940314 0.157756 0.291248 0.042 Uiso 1 1 calc R U . . .
C7 C 0.743(3) -0.025(5) 0.211(2) 0.030(7) Uani 1 1 d . U . . .
H7A H 0.750087 0.075737 0.185296 0.036 Uiso 1 1 calc R U . . .
H7B H 0.633226 -0.058855 0.201402 0.036 Uiso 1 1 calc R U . . .
Cl2 Cl 0.7033(11) 0.3885(14) 0.5416(6) 0.055(2) Uani 1 1 d . . . . .
N2 N 0.347(4) 0.524(4) 0.1570(17) 0.036(7) Uani 1 1 d . U . . .
H2A H 0.291114 0.517018 0.105343 0.054 Uiso 1 1 calc R U . . .
H2B H 0.448241 0.499043 0.152132 0.054 Uiso 1 1 calc R U . . .
H2C H 0.342744 0.619898 0.176415 0.054 Uiso 1 1 calc R U . . .
C8 C 0.377(2) 0.412(2) 0.2996(10) 0.029(7) Uani 1 1 d G U . . .
C9 C 0.450(2) 0.2774(19) 0.3240(12) 0.035(7) Uani 1 1 d G U . . .
H9 H 0.430481 0.190289 0.290099 0.042 Uiso 1 1 calc R U . . .
C10 C 0.551(2) 0.2705(19) 0.3980(13) 0.036(7) Uani 1 1 d G U . . .
H10 H 0.600707 0.178693 0.414649 0.043 Uiso 1 1 calc R U . . .
C11 C 0.579(2) 0.398(2) 0.4475(10) 0.035(7) Uani 1 1 d G U . . .
C12 C 0.507(3) 0.532(2) 0.4231(11) 0.030(7) Uani 1 1 d G U . . .
H12 H 0.526084 0.619371 0.456993 0.037 Uiso 1 1 calc R U . . .
C13 C 0.406(2) 0.5392(19) 0.3491(12) 0.035(7) Uani 1 1 d G U . . .
H13 H 0.355857 0.630970 0.332442 0.042 Uiso 1 1 calc R U . . .
C14 C 0.282(4) 0.422(5) 0.217(2) 0.043(9) Uani 1 1 d . U . . .
H14A H 0.271841 0.320522 0.191497 0.052 Uiso 1 1 calc R U . . .
H14B H 0.175655 0.456235 0.226706 0.052 Uiso 1 1 calc R U . . .

loop_
_atom_site_aniso_label
_atom_site_aniso_U_11
_atom_site_aniso_U_22
_atom_site_aniso_U_33
_atom_site_aniso_U_23
_atom_site_aniso_U_13
_atom_site_aniso_U_12
Pb1 0.0172(5) 0.0187(5) 0.0231(5) 0.0007(3) -0.0017(3) 0.0009(3)
I1 0.0280(10) 0.0325(17) 0.0210(10) -0.0021(9) -0.0031(8) 0.0016(10)
I2 0.0336(11) 0.0319(17) 0.0207(9) -0.0028(9) -0.0019(8) -0.0004(11)
I3 0.0233(10) 0.0268(16) 0.0364(11) -0.0053(10) 0.0005(8) -0.0083(10)
I4 0.0242(10) 0.0266(16) 0.0374(11) 0.0034(10) 0.0014(8) 0.0117(10)
Cl1 0.051(5) 0.056(6) 0.037(4) -0.005(4) -0.006(4) 0.004(4)
N1 0.017(11) 0.07(2) 0.025(12) 0.001(13) -0.001(9) -0.012(13)
C1 0.019(10) 0.024(11) 0.027(10) 0.000(9) -0.003(8) 0.006(9)
C2 0.034(12) 0.037(12) 0.037(12) 0.008(10) 0.004(10) -0.008(11)
C3 0.038(12) 0.031(12) 0.035(11) -0.001(10) 0.000(10) -0.001(10)
C4 0.035(12) 0.034(13) 0.040(12) 0.007(10) 0.001(10) 0.008(10)
C5 0.027(11) 0.025(11) 0.028(10) -0.002(10) -0.002(9) -0.005(10)
C6 0.034(12) 0.037(13) 0.036(11) 0.010(10) 0.009(10) -0.001(10)
C7 0.020(10) 0.034(13) 0.035(11) -0.008(10) 0.001(9) 0.004(10)
Cl2 0.054(5) 0.066(7) 0.039(4) 0.015(5) -0.017(4) -0.012(5)
N2 0.057(16) 0.026(14) 0.024(12) -0.012(11) -0.001(11) -0.006(13)
C8 0.027(11) 0.033(12) 0.027(11) -0.005(9) 0.002(9) 0.010(10)
C9 0.036(12) 0.033(12) 0.037(12) -0.007(10) 0.007(10) 0.000(11)
C10 0.040(12) 0.028(12) 0.038(12) 0.007(10) 0.000(10) 0.003(10)
C11 0.037(12) 0.038(12) 0.030(11) 0.001(10) 0.004(10) -0.003(11)
C12 0.032(11) 0.034(12) 0.026(10) 0.001(10) 0.007(9) 0.002(10)
C13 0.044(12) 0.036(13) 0.026(11) 0.001(10) 0.000(10) 0.005(11)
C14 0.044(13) 0.043(15) 0.043(13) -0.003(11) 0.008(11) -0.001(11)

loop_
_atom_type_symbol
_atom_type_description
_atom_type_scat_dispersion_real
_atom_type_scat_dispersion_imag
_atom_type_scat_source
C C 0.0181 0.0091 'International Tables Vol C Tables 4.2.6.8 and 6.1.1.4'
H H 0.0000 0.0000 'International Tables Vol C Tables 4.2.6.8 and 6.1.1.4'
N N 0.0311 0.0180 'International Tables Vol C Tables 4.2.6.8 and 6.1.1.4'
Cl Cl 0.3639 0.7018 'International Tables Vol C Tables 4.2.6.8 and 6.1.1.4'
I I -0.3257 6.8362 'International Tables Vol C Tables 4.2.6.8 and 6.1.1.4'
Pb Pb -4.0753 8.5060 'International Tables Vol C Tables 4.2.6.8 and 6.1.1.4'

loop_
_geom_angle_atom_site_label_1
_geom_angle_atom_site_label_2
_geom_angle_atom_site_label_3
_geom_angle
_geom_angle_site_symmetry_1
_geom_angle_site_symmetry_3
_geom_angle_publ_flag
I2 Pb1 I4 92.17(7) . . ?
I2 Pb1 I4 91.33(7) . 2_545 ?
I4 Pb1 I4 92.68(4) . 2_545 ?
I2 Pb1 I3 87.67(8) . . ?
I4 Pb1 I3 88.14(8) . . ?
I4 Pb1 I3 178.74(8) 2_545 . ?
I2 Pb1 I3 89.67(7) . 2_645 ?
I4 Pb1 I3 178.14(8) . 2_645 ?
I4 Pb1 I3 87.58(8) 2_545 2_645 ?
I3 Pb1 I3 91.63(4) . 2_645 ?
I2 Pb1 I1 177.81(9) . . ?
I4 Pb1 I1 86.74(6) . . ?
I4 Pb1 I1 86.83(8) 2_545 . ?
I3 Pb1 I1 94.18(7) . . ?
I3 Pb1 I1 91.43(6) 2_645 . ?
Pb1 I3 Pb1 154.67(9) . 2_655 ?
Pb1 I4 Pb1 153.42(9) . 2 ?
C7 N1 H1A 109.5 . . ?
C7 N1 H1B 109.5 . . ?
H1A N1 H1B 109.5 . . ?
C7 N1 H1C 109.5 . . ?
H1A N1 H1C 109.5 . . ?
H1B N1 H1C 109.5 . . ?
C2 C1 C6 120.0 . . ?
C2 C1 C7 122.9(19) . . ?
C6 C1 C7 117.1(19) . . ?
C1 C2 C3 120.0 . . ?
C1 C2 H2 120.0 . . ?
C3 C2 H2 120.0 . . ?
C4 C3 C2 120.0 . . ?
C4 C3 H3 120.0 . . ?
C2 C3 H3 120.0 . . ?
C3 C4 C5 120.0 . . ?
C3 C4 Cl1 120.6(12) . . ?
C5 C4 Cl1 119.4(12) . . ?
C6 C5 C4 120.0 . . ?
C6 C5 H5 120.0 . . ?
C4 C5 H5 120.0 . . ?
C5 C6 C1 120.0 . . ?
C5 C6 H6 120.0 . . ?
C1 C6 H6 120.0 . . ?
C1 C7 N1 109(2) . . ?
C1 C7 H7A 109.8 . . ?
N1 C7 H7A 109.8 . . ?
C1 C7 H7B 109.8 . . ?
N1 C7 H7B 109.8 . . ?
H7A C7 H7B 108.3 . . ?
C14 N2 H2A 109.5 . . ?
C14 N2 H2B 109.5 . . ?
H2A N2 H2B 109.5 . . ?
C14 N2 H2C 109.5 . . ?
H2A N2 H2C 109.5 . . ?
H2B N2 H2C 109.5 . . ?
C9 C8 C13 120.0 . . ?
C9 C8 C14 120(2) . . ?
C13 C8 C14 120(2) . . ?
C10 C9 C8 120.0 . . ?
C10 C9 H9 120.0 . . ?
C8 C9 H9 120.0 . . ?
C9 C10 C11 120.0 . . ?
C9 C10 H10 120.0 . . ?
C11 C10 H10 120.0 . . ?
C10 C11 C12 120.0 . . ?
C10 C11 Cl2 120.0(13) . . ?
C12 C11 Cl2 119.9(13) . . ?
C13 C12 C11 120.0 . . ?
C13 C12 H12 120.0 . . ?
C11 C12 H12 120.0 . . ?
C12 C13 C8 120.0 . . ?
C12 C13 H13 120.0 . . ?
C8 C13 H13 120.0 . . ?
N2 C14 C8 113(3) . . ?
N2 C14 H14A 109.0 . . ?
C8 C14 H14A 109.0 . . ?
N2 C14 H14B 109.0 . . ?
C8 C14 H14B 109.0 . . ?
H14A C14 H14B 107.8 . . ?

loop_
_geom_bond_atom_site_label_1
_geom_bond_atom_site_label_2
_geom_bond_distance
_geom_bond_site_symmetry_2
_geom_bond_publ_flag
Pb1 I2 3.144(2) . ?
Pb1 I4 3.164(2) . ?
Pb1 I4 3.184(3) 2_545 ?
Pb1 I3 3.191(3) . ?
Pb1 I3 3.195(2) 2_645 ?
Pb1 I1 3.248(2) . ?
Cl1 C4 1.725(15) . ?
N1 C7 1.55(5) . ?
N1 H1A 0.9100 . ?
N1 H1B 0.9100 . ?
N1 H1C 0.9100 . ?
C1 C2 1.3900 . ?
C1 C6 1.3900 . ?
C1 C7 1.50(3) . ?
C2 C3 1.3900 . ?
C2 H2 0.9500 . ?
C3 C4 1.3900 . ?
C3 H3 0.9500 . ?
C4 C5 1.3900 . ?
C5 C6 1.3900 . ?
C5 H5 0.9500 . ?
C6 H6 0.9500 . ?
C7 H7A 0.9900 . ?
C7 H7B 0.9900 . ?
Cl2 C11 1.746(16) . ?
N2 C14 1.47(5) . ?
N2 H2A 0.9100 . ?
N2 H2B 0.9100 . ?
N2 H2C 0.9100 . ?
C8 C9 1.3900 . ?
C8 C13 1.3900 . ?
C8 C14 1.48(4) . ?
C9 C10 1.3900 . ?
C9 H9 0.9500 . ?
C10 C11 1.3900 . ?
C10 H10 0.9500 . ?
C11 C12 1.3900 . ?
C12 C13 1.3900 . ?
C12 H12 0.9500 . ?
C13 H13 0.9500 . ?
C14 H14A 0.9900 . ?
C14 H14B 0.9900 . ?
